data_4503038
loop_
_publ_author_name
'Lu, Wen-Guan'
'Gu, Jin-Zhong'
'Jiang, Long'
'Tan, Min-Yu'
'Lu, Tong-Bu'

_publ_section_title
;
 Achiral and Chiral Coordination Polymers Containing Helical Chains: The
 Chirality Transfer Between Helical Chains
;
_journal_issue 1
_journal_name_full 'Crystal Growth &amp; Design'
_journal_page_first 192
_journal_paper_doi 10.1021/cg060778h
_journal_volume 8
_journal_year 2008
_chemical_formula_sum 'C7 H9 Fe N3 O5'
_chemical_formula_weight 271.02
_chemical_name_systematic
; 
 ? 
;
_space_group_IT_number 14
_symmetry_cell_setting monoclinic
_symmetry_space_group_name_Hall '-P 2yn'
_symmetry_space_group_name_H-M 'P 1 21/n 1'
_atom_sites_solution_hydrogens geom
_atom_sites_solution_primary direct
_atom_sites_solution_secondary difmap
_audit_creation_method SHELXL-97
_cell_angle_alpha 90.00
_cell_angle_beta 106.946(3)
_cell_angle_gamma 90.00
_cell_formula_units_Z 4
_cell_length_a 11.3740(19)
_cell_length_b 6.8092(11)
_cell_length_c 12.029(2)
_cell_measurement_reflns_used 2255
_cell_measurement_temperature 293(2)
_cell_measurement_theta_max 26.93
_cell_measurement_theta_min 2.93
_cell_volume 891.2(3)
_computing_cell_refinement 'Bruker SMART'
_computing_data_collection 'Bruker SMART'
_computing_data_reduction 'Bruker SAINT'
_computing_molecular_graphics 'Bruker SHELXTL'
_computing_publication_material 'Bruker SHELXTL'
_computing_structure_refinement 'SHELXL-97 (Sheldrick, 1997)'
_computing_structure_solution 'SHELXS-97 (Sheldrick, 1990)'
_diffrn_ambient_temperature 293(2)
_diffrn_measured_fraction_theta_full 0.995
_diffrn_measured_fraction_theta_max 0.995
_diffrn_measurement_device_type 'CCD area detector'
_diffrn_measurement_method 'phi and omega scans'
_diffrn_radiation_monochromator graphite
_diffrn_radiation_source 'fine-focus sealed tube'
_diffrn_radiation_type MoK\a
_diffrn_radiation_wavelength 0.71073
_diffrn_reflns_av_R_equivalents 0.0246
_diffrn_reflns_av_sigmaI/netI 0.0357
_diffrn_reflns_limit_h_max 14
_diffrn_reflns_limit_h_min -10
_diffrn_reflns_limit_k_max 8
_diffrn_reflns_limit_k_min -8
_diffrn_reflns_limit_l_max 12
_diffrn_reflns_limit_l_min -15
_diffrn_reflns_number 4481
_diffrn_reflns_theta_full 27.03
_diffrn_reflns_theta_max 27.03
_diffrn_reflns_theta_min 2.17
_diffrn_standards_decay_% 0
_diffrn_standards_interval_count 0
_diffrn_standards_interval_time 0
_diffrn_standards_number 0
_exptl_absorpt_coefficient_mu 1.705
_exptl_absorpt_correction_T_max 0.7963
_exptl_absorpt_correction_T_min 0.4950
_exptl_absorpt_correction_type multi-scan
_exptl_absorpt_process_details 'SADABS (Sheldrick, 1996)'
_exptl_crystal_colour brown
_exptl_crystal_density_diffrn 2.020
_exptl_crystal_density_method 'not measured'
_exptl_crystal_description prism
_exptl_crystal_F_000 552
_exptl_crystal_size_max 0.48
_exptl_crystal_size_mid 0.15
_exptl_crystal_size_min 0.14
_refine_diff_density_max 0.415
_refine_diff_density_min -0.268
_refine_diff_density_rms 0.083
_refine_ls_extinction_method none
_refine_ls_goodness_of_fit_ref 1.096
_refine_ls_hydrogen_treatment constr
_refine_ls_matrix_type full
_refine_ls_number_parameters 151
_refine_ls_number_reflns 1942
_refine_ls_number_restraints 0
_refine_ls_restrained_S_all 1.096
_refine_ls_R_factor_all 0.0453
_refine_ls_R_factor_gt 0.0301
_refine_ls_shift/su_max 0.001
_refine_ls_shift/su_mean 0.000
_refine_ls_structure_factor_coef Fsqd
_refine_ls_weighting_details 'calc w=1/[\s^2^(Fo^2^)+(0.0309P)^2^+0.5003P] where P=(Fo^2^+2Fc^2^)/3'
_refine_ls_weighting_scheme calc
_refine_ls_wR_factor_gt 0.0668
_refine_ls_wR_factor_ref 0.0723
_reflns_number_gt 1523
_reflns_number_total 1942
_reflns_threshold_expression >2sigma(I)
_cod_data_source_file cg060778h-file002.cif
_cod_data_source_block 051105am
_cod_depositor_comments
;
The following automatic conversions were performed:

'_symmetry_cell_setting' value 'Monoclinic' changed to 'monoclinic'
according to /home/saulius/struct/CIF-dictionaries/cif_core.dic
dictionary named 'cif_core.dic' version 2.4.1 from 2010-06-29.

Automatic conversion script
Id: cif_fix_values 1715 2011-07-08 13:25:40Z adriana 
;
_cod_original_cell_volume 891.1(3)
_cod_original_sg_symbol_H-M P2(1)/n
_cod_database_code 4503038

loop_
_symmetry_equiv_pos_as_xyz
'x, y, z'
'-x+1/2, y+1/2, -z+1/2'
'-x, -y, -z'
'x-1/2, -y-1/2, z-1/2'

loop_
_atom_site_label
_atom_site_type_symbol
_atom_site_fract_x
_atom_site_fract_y
_atom_site_fract_z
_atom_site_U_iso_or_equiv
_atom_site_adp_type
_atom_site_occupancy
_atom_site_symmetry_multiplicity
_atom_site_calc_flag
_atom_site_refinement_flags
C1 C 0.7230(2) 0.7911(4) 0.2426(2) 0.0174(5) Uani 1 1 d .
C2 C 0.8298(2) 0.7899(4) 0.3500(2) 0.0166(5) Uani 1 1 d .
C3 C 1.0194(2) 0.7283(4) 0.4386(2) 0.0208(6) Uani 1 1 d .
H3 H 1.1021 0.6961 0.4538 0.025 Uiso 1 1 calc R
C4 C 0.8434(2) 0.8112(4) 0.4666(2) 0.0163(5) Uani 1 1 d .
C5 C 0.7592(2) 0.8661(4) 0.5354(2) 0.0169(5) Uani 1 1 d .
C6 C 0.6150(2) 1.4016(4) 0.5433(2) 0.0216(5) Uani 1 1 d .
H6A H 0.6699 1.4842 0.5153 0.026 Uiso 1 1 calc R
H6B H 0.6635 1.2963 0.5887 0.026 Uiso 1 1 calc R
C7 C 0.4416(2) 1.4770(4) 0.3791(2) 0.0231(6) Uani 1 1 d .
H7A H 0.3763 1.4210 0.3162 0.028 Uiso 1 1 calc R
H7B H 0.4899 1.5626 0.3449 0.028 Uiso 1 1 calc R
Fe1 Fe 0.57926(3) 1.10136(5) 0.33274(3) 0.01598(12) Uani 1 1 d .
N1 N 0.94128(18) 0.7385(3) 0.33359(17) 0.0195(5) Uani 1 1 d .
N2 N 0.96508(17) 0.7699(3) 0.52048(17) 0.0198(5) Uani 1 1 d .
H2A H 1.0002 0.7706 0.5942 0.024 Uiso 1 1 calc R
N3 N 0.52133(17) 1.3163(3) 0.44265(17) 0.0173(4) Uani 1 1 d .
H3A H 0.4716 1.2466 0.4752 0.021 Uiso 1 1 calc R
O1 O 0.61710(15) 0.8366(3) 0.24810(14) 0.0219(4) Uani 1 1 d .
O2 O 0.74562(15) 0.7383(3) 0.15122(14) 0.0239(4) Uani 1 1 d .
O3 O 0.65726(15) 0.9445(3) 0.48436(15) 0.0211(4) Uani 1 1 d .
O4 O 0.79353(16) 0.8289(3) 0.64165(14) 0.0250(4) Uani 1 1 d .
O5 O 0.39334(17) 1.0032(3) 0.27367(19) 0.0303(5) Uani 1 1 d .
H5A H 0.373(3) 0.897(5) 0.235(3) 0.045 Uiso 1 1 d .
H5B H 0.344(3) 1.033(6) 0.298(3) 0.045 Uiso 1 1 d .

loop_
_atom_site_aniso_label
_atom_site_aniso_U_11
_atom_site_aniso_U_22
_atom_site_aniso_U_33
_atom_site_aniso_U_23
_atom_site_aniso_U_13
_atom_site_aniso_U_12
C1 0.0164(12) 0.0157(13) 0.0180(12) -0.0006(11) 0.0015(9) 0.0000(10)
C2 0.0134(11) 0.0186(14) 0.0179(12) -0.0019(10) 0.0048(9) 0.0022(10)
C3 0.0145(12) 0.0261(15) 0.0201(13) -0.0030(11) 0.0024(10) 0.0031(10)
C4 0.0155(12) 0.0158(13) 0.0162(12) 0.0001(10) 0.0020(9) 0.0007(10)
C5 0.0188(12) 0.0146(13) 0.0169(12) -0.0008(10) 0.0047(9) -0.0024(10)
C6 0.0170(12) 0.0230(14) 0.0226(13) -0.0021(12) 0.0024(10) 0.0032(11)
C7 0.0261(14) 0.0226(14) 0.0178(13) -0.0006(11) 0.0023(10) 0.0027(11)
Fe1 0.01521(18) 0.0193(2) 0.01374(18) 0.00082(16) 0.00469(12) 0.00020(15)
N1 0.0155(10) 0.0252(12) 0.0172(11) -0.0028(9) 0.0038(8) 0.0018(9)
N2 0.0159(10) 0.0282(13) 0.0122(10) -0.0020(9) -0.0008(8) 0.0016(9)
N3 0.0166(10) 0.0166(11) 0.0196(11) 0.0004(9) 0.0068(8) -0.0003(8)
O1 0.0142(9) 0.0309(11) 0.0188(9) -0.0057(8) 0.0021(7) 0.0047(7)
O2 0.0189(9) 0.0370(12) 0.0141(9) -0.0041(8) 0.0022(7) 0.0061(8)
O3 0.0181(9) 0.0276(11) 0.0189(9) 0.0043(8) 0.0075(7) 0.0048(7)
O4 0.0263(10) 0.0348(11) 0.0138(9) 0.0021(8) 0.0059(7) 0.0041(8)
O5 0.0201(10) 0.0380(13) 0.0372(12) -0.0171(10) 0.0151(9) -0.0082(9)

loop_
_atom_type_symbol
_atom_type_description
_atom_type_scat_dispersion_real
_atom_type_scat_dispersion_imag
_atom_type_scat_source
C C 0.0033 0.0016 'International Tables Vol C Tables 4.2.6.8 and 6.1.1.4'
H H 0.0000 0.0000 'International Tables Vol C Tables 4.2.6.8 and 6.1.1.4'
N N 0.0061 0.0033 'International Tables Vol C Tables 4.2.6.8 and 6.1.1.4'
O O 0.0106 0.0060 'International Tables Vol C Tables 4.2.6.8 and 6.1.1.4'
Fe Fe 0.3463 0.8444 'International Tables Vol C Tables 4.2.6.8 and 6.1.1.4'

loop_
_geom_angle_atom_site_label_1
_geom_angle_atom_site_label_2
_geom_angle_atom_site_label_3
_geom_angle
_geom_angle_site_symmetry_1
_geom_angle_site_symmetry_3
O2 C1 O1 124.0(2) . .
O2 C1 C2 115.7(2) . .
O1 C1 C2 120.2(2) . .
C4 C2 N1 109.7(2) . .
C4 C2 C1 134.8(2) . .
N1 C2 C1 115.2(2) . .
N1 C3 N2 111.6(2) . .
N1 C3 H3 124.2 . .
N2 C3 H3 124.2 . .
C2 C4 N2 105.0(2) . .
C2 C4 C5 134.2(2) . .
N2 C4 C5 120.8(2) . .
O4 C5 O3 123.6(2) . .
O4 C5 C4 117.3(2) . .
O3 C5 C4 119.1(2) . .
N3 C6 C7 112.4(2) . 3_686
N3 C6 H6A 109.1 . .
C7 C6 H6A 109.1 3_686 .
N3 C6 H6B 109.1 . .
C7 C6 H6B 109.1 3_686 .
H6A C6 H6B 107.8 . .
N3 C7 C6 112.8(2) . 3_686
N3 C7 H7A 109.0 . .
C6 C7 H7A 109.0 3_686 .
N3 C7 H7B 109.0 . .
C6 C7 H7B 109.0 3_686 .
H7A C7 H7B 107.8 . .
O3 Fe1 O5 105.06(8) . .
O3 Fe1 O2 89.81(7) . 2_655
O5 Fe1 O2 164.96(8) . 2_655
O3 Fe1 N1 160.06(7) . 2_655
O5 Fe1 N1 89.88(8) . 2_655
O2 Fe1 N1 75.13(7) 2_655 2_655
O3 Fe1 O1 83.84(7) . .
O5 Fe1 O1 84.05(7) . .
O2 Fe1 O1 95.55(7) 2_655 .
N1 Fe1 O1 84.69(8) 2_655 .
O3 Fe1 N3 86.59(7) . .
O5 Fe1 N3 88.12(8) . .
O2 Fe1 N3 95.12(7) 2_655 .
N1 Fe1 N3 107.39(8) 2_655 .
O1 Fe1 N3 165.62(7) . .
C3 N1 C2 105.5(2) . .
C3 N1 Fe1 136.58(18) . 2_645
C2 N1 Fe1 112.67(15) . 2_645
C3 N2 C4 108.3(2) . .
C3 N2 H2A 125.9 . .
C4 N2 H2A 125.9 . .
C6 N3 C7 108.6(2) . .
C6 N3 Fe1 118.87(15) . .
C7 N3 Fe1 115.23(15) . .
C6 N3 H3A 104.1 . .
C7 N3 H3A 104.1 . .
Fe1 N3 H3A 104.1 . .
C1 O1 Fe1 123.32(16) . .
C1 O2 Fe1 117.80(15) . 2_645
C5 O3 Fe1 137.90(16) . .
Fe1 O5 H5A 122(2) . .
Fe1 O5 H5B 125(3) . .
H5A O5 H5B 110(4) . .

loop_
_geom_bond_atom_site_label_1
_geom_bond_atom_site_label_2
_geom_bond_distance
_geom_bond_site_symmetry_2
C1 O2 1.253(3) .
C1 O1 1.264(3) .
C1 C2 1.493(3) .
C2 C4 1.373(3) .
C2 N1 1.384(3) .
C3 N1 1.317(3) .
C3 N2 1.337(3) .
C3 H3 0.9300 .
C4 N2 1.375(3) .
C4 C5 1.485(3) .
C5 O4 1.249(3) .
C5 O3 1.261(3) .
C6 N3 1.478(3) .
C6 C7 1.524(3) 3_686
C6 H6A 0.9700 .
C6 H6B 0.9700 .
C7 N3 1.483(3) .
C7 C6 1.524(3) 3_686
C7 H7A 0.9700 .
C7 H7B 0.9700 .
Fe1 O3 2.0761(17) .
Fe1 O5 2.1326(19) .
Fe1 O2 2.1563(18) 2_655
Fe1 N1 2.158(2) 2_655
Fe1 O1 2.1743(18) .
Fe1 N3 2.198(2) .
N1 Fe1 2.158(2) 2_645
N2 H2A 0.8600 .
N3 H3A 0.9100 .
O2 Fe1 2.1563(18) 2_645
O5 H5A 0.85(4) .
O5 H5B 0.73(4) .

loop_
_geom_hbond_atom_site_label_D
_geom_hbond_atom_site_label_H
_geom_hbond_atom_site_label_A
_geom_hbond_distance_DH
_geom_hbond_distance_HA
_geom_hbond_distance_DA
_geom_hbond_angle_DHA
_geom_hbond_site_symmetry_A
N2 H2A O1 0.86 2.07 2.873(3) 154.6 4_676
O5 H5A O4 0.85(4) 1.96(4) 2.806(3) 169(3) 4_575
N3 H3A O3 0.91 2.12 3.015(3) 167.8 3_676
O5 H5B O4 0.73(4) 2.13(4) 2.851(3) 170(4) 3_676
O5 H5B O3 0.73(4) 2.62(4) 3.147(3) 130(3) 3_676

loop_
_geom_torsion_atom_site_label_1
_geom_torsion_atom_site_label_2
_geom_torsion_atom_site_label_3
_geom_torsion_atom_site_label_4
_geom_torsion
_geom_torsion_site_symmetry_1
_geom_torsion_site_symmetry_4
O2 C1 C2 C4 -170.1(3) . .
O1 C1 C2 C4 7.4(5) . .
O2 C1 C2 N1 2.7(3) . .
O1 C1 C2 N1 -179.8(2) . .
N1 C2 C4 N2 -0.6(3) . .
C1 C2 C4 N2 172.5(3) . .
N1 C2 C4 C5 178.9(3) . .
C1 C2 C4 C5 -8.0(5) . .
C2 C4 C5 O4 164.0(3) . .
N2 C4 C5 O4 -16.5(4) . .
C2 C4 C5 O3 -15.1(4) . .
N2 C4 C5 O3 164.4(2) . .
N2 C3 N1 C2 -0.1(3) . .
N2 C3 N1 Fe1 -151.1(2) . 2_645
C4 C2 N1 C3 0.4(3) . .
C1 C2 N1 C3 -174.2(2) . .
C4 C2 N1 Fe1 159.23(18) . 2_645
C1 C2 N1 Fe1 -15.3(3) . 2_645
N1 C3 N2 C4 -0.3(3) . .
C2 C4 N2 C3 0.5(3) . .
C5 C4 N2 C3 -179.1(2) . .
C7 C6 N3 C7 54.4(3) 3_686 .
C7 C6 N3 Fe1 -171.24(17) 3_686 .
C6 C7 N3 C6 -54.6(3) 3_686 .
C6 C7 N3 Fe1 169.17(16) 3_686 .
O3 Fe1 N3 C6 54.31(18) . .
O5 Fe1 N3 C6 159.52(19) . .
O2 Fe1 N3 C6 -35.19(18) 2_655 .
N1 Fe1 N3 C6 -111.20(18) 2_655 .
O1 Fe1 N3 C6 102.6(3) . .
O3 Fe1 N3 C7 -174.19(17) . .
O5 Fe1 N3 C7 -68.98(18) . .
O2 Fe1 N3 C7 96.31(17) 2_655 .
N1 Fe1 N3 C7 20.30(18) 2_655 .
O1 Fe1 N3 C7 -125.9(3) . .
O2 C1 O1 Fe1 -131.7(2) . .
C2 C1 O1 Fe1 50.9(3) . .
O3 Fe1 O1 C1 -76.71(19) . .
O5 Fe1 O1 C1 177.4(2) . .
O2 Fe1 O1 C1 12.50(19) 2_655 .
N1 Fe1 O1 C1 86.96(19) 2_655 .
N3 Fe1 O1 C1 -125.2(3) . .
O1 C1 O2 Fe1 -165.5(2) . 2_645
C2 C1 O2 Fe1 12.0(3) . 2_645
O4 C5 O3 Fe1 158.39(19) . .
C4 C5 O3 Fe1 -22.6(4) . .
O5 Fe1 O3 C5 143.2(2) . .
O2 Fe1 O3 C5 -34.6(2) 2_655 .
N1 Fe1 O3 C5 5.8(4) 2_655 .
O1 Fe1 O3 C5 61.0(2) . .
N3 Fe1 O3 C5 -129.7(2) . .
